data_4024130
loop_
_publ_author_name
'Eric L. Spitler'
'Sean P. McClintock'
'Michael M. Haley'

_publ_section_title
;
 Dynamic Proton-Induced Emission Switching in Donor-Functionalized
 Dehydrobenzopyrid[15]annulenes
;
_journal_name_full 'Journal of Organic Chemistry'
_journal_page_first 6692
_journal_page_last 6699
_journal_paper_doi 10.1021/jo070827c
_journal_volume 72
_journal_year 2007
_chemical_formula_sum 'C43 H49 N3 O'
_chemical_formula_weight 623.85
_chemical_name_systematic
; 
 ? 
;
_space_group_IT_number 2
_symmetry_cell_setting triclinic
_symmetry_space_group_name_Hall '-P 1'
_symmetry_space_group_name_H-M 'P -1'
_atom_sites_solution_hydrogens geom
_atom_sites_solution_primary direct
_atom_sites_solution_secondary difmap
_audit_creation_method SHELXL-97
_cell_angle_alpha 75.347(4)
_cell_angle_beta 82.272(4)
_cell_angle_gamma 76.899(4)
_cell_formula_units_Z 2
_cell_length_a 9.182(2)
_cell_length_b 14.218(4)
_cell_length_c 14.920(4)
_cell_measurement_reflns_used 5570
_cell_measurement_temperature 173(2)
_cell_measurement_theta_max 26.49
_cell_measurement_theta_min 2.47
_cell_volume 1829.2(8)
_computing_cell_refinement 'Bruker SMART'
_computing_data_collection 'Bruker SMART'
_computing_data_reduction 'Bruker SAINT'
_computing_molecular_graphics 'Bruker SHELXTL'
_computing_publication_material 'Bruker SHELXTL'
_computing_structure_refinement 'SHELXL-97 (Sheldrick, 1997)'
_computing_structure_solution 'SHELXS-97 (Sheldrick, 1990)'
_diffrn_ambient_temperature 173(2)
_diffrn_measured_fraction_theta_full 0.998
_diffrn_measured_fraction_theta_max 0.998
_diffrn_measurement_device_type 'CCD area detector'
_diffrn_measurement_method 'phi and omega scans'
_diffrn_radiation_monochromator graphite
_diffrn_radiation_source 'fine-focus sealed tube'
_diffrn_radiation_type MoK\a
_diffrn_radiation_wavelength 0.71073
_diffrn_reflns_av_R_equivalents 0.0182
_diffrn_reflns_av_sigmaI/netI 0.0219
_diffrn_reflns_limit_h_max 10
_diffrn_reflns_limit_h_min -10
_diffrn_reflns_limit_k_max 16
_diffrn_reflns_limit_k_min -16
_diffrn_reflns_limit_l_max 17
_diffrn_reflns_limit_l_min -17
_diffrn_reflns_number 17672
_diffrn_reflns_theta_full 25.00
_diffrn_reflns_theta_max 25.00
_diffrn_reflns_theta_min 1.42
_exptl_absorpt_coefficient_mu 0.067
_exptl_absorpt_correction_T_max 0.9926
_exptl_absorpt_correction_T_min 0.9833
_exptl_absorpt_correction_type multi-scan
_exptl_absorpt_process_details SADABS
_exptl_crystal_colour yellow
_exptl_crystal_density_diffrn 1.133
_exptl_crystal_density_meas 0
_exptl_crystal_density_method 'not measured'
_exptl_crystal_description block
_exptl_crystal_F_000 672
_exptl_crystal_size_max 0.25
_exptl_crystal_size_mid 0.16
_exptl_crystal_size_min 0.11
_refine_diff_density_max 0.358
_refine_diff_density_min -0.316
_refine_diff_density_rms 0.035
_refine_ls_extinction_method none
_refine_ls_goodness_of_fit_ref 1.051
_refine_ls_hydrogen_treatment noref
_refine_ls_matrix_type full
_refine_ls_number_parameters 415
_refine_ls_number_reflns 6418
_refine_ls_number_restraints 0
_refine_ls_restrained_S_all 1.051
_refine_ls_R_factor_all 0.0604
_refine_ls_R_factor_gt 0.0488
_refine_ls_shift/su_max 0.001
_refine_ls_shift/su_mean 0.000
_refine_ls_structure_factor_coef Fsqd
_refine_ls_weighting_details 'calc w=1/[\s^2^(Fo^2^)+(0.0856P)^2^+0.2947P] where P=(Fo^2^+2Fc^2^)/3'
_refine_ls_weighting_scheme calc
_refine_ls_wR_factor_gt 0.1403
_refine_ls_wR_factor_ref 0.1498
_reflns_number_gt 5065
_reflns_number_total 6418
_reflns_threshold_expression >2sigma(I)
_cod_data_source_file jo070827c-File002.cif
_cod_data_source_block mh21
_cod_depositor_comments
;
The following automatic conversions were performed:
'_symmetry_cell_setting' value 'Triclinic' changed to 'triclinic'
according to '/home/saulius/struct/CIF-dictionaries/cif_core.dic'
dictionary named 'cif_core.dic' version 2.4.1 from 2010-06-29.

Automatic conversion script
Id: cif_fix_enum 1527 2010-12-29 10:47:43Z saulius 
;
_cod_database_code 4024130

loop_
_symmetry_equiv_pos_as_xyz
'x, y, z'
'-x, -y, -z'

loop_
_atom_site_label
_atom_site_type_symbol
_atom_site_fract_x
_atom_site_fract_y
_atom_site_fract_z
_atom_site_U_iso_or_equiv
_atom_site_adp_type
_atom_site_occupancy
_atom_site_symmetry_multiplicity
_atom_site_calc_flag
_atom_site_refinement_flags
_atom_site_disorder_assembly
_atom_site_disorder_group
N1 N 0.19818(16) 0.81184(11) 0.68686(9) 0.0472(4) Uani 1 1 d . A .
N2 N 0.22888(16) 1.02510(10) -0.04587(9) 0.0444(3) Uani 1 1 d . . .
N3 N 1.08561(19) 0.32849(13) 0.41086(10) 0.0667(5) Uani 1 1 d . . .
C1 C 0.18811(17) 0.89942(12) 0.42921(11) 0.0407(4) Uani 1 1 d . . .
C2 C 0.17906(17) 0.93222(12) 0.34698(11) 0.0401(4) Uani 1 1 d . . .
C3 C 0.18678(17) 0.95876(12) 0.24764(10) 0.0374(4) Uani 1 1 d . . .
C4 C 0.09198(18) 1.03937(12) 0.19545(11) 0.0404(4) Uani 1 1 d . . .
H4A H 0.0165 1.0799 0.2269 0.048 Uiso 1 1 calc R . .
C5 C 0.10486(18) 1.06157(12) 0.10009(11) 0.0407(4) Uani 1 1 d . . .
H5A H 0.0380 1.1169 0.0674 0.049 Uiso 1 1 calc R . .
C6 C 0.21516(17) 1.00413(11) 0.04928(10) 0.0375(4) Uani 1 1 d . . .
C7 C 0.31127(17) 0.92314(11) 0.10147(10) 0.0378(4) Uani 1 1 d . . .
H7A H 0.3869 0.8828 0.0698 0.045 Uiso 1 1 calc R . .
C8 C 0.29838(16) 0.90055(11) 0.19824(10) 0.0359(4) Uani 1 1 d . . .
C9 C 0.40034(17) 0.81721(12) 0.24756(10) 0.0380(4) Uani 1 1 d . . .
C10 C 0.48611(17) 0.74821(12) 0.28973(10) 0.0385(4) Uani 1 1 d . . .
C11 C 0.58084(17) 0.67016(12) 0.34106(11) 0.0386(4) Uani 1 1 d . . .
C12 C 0.65891(18) 0.60231(12) 0.39032(11) 0.0395(4) Uani 1 1 d . . .
C13 C 0.75046(17) 0.51906(11) 0.44703(11) 0.0383(4) Uani 1 1 d . A .
C14 C 0.87367(18) 0.46535(12) 0.40442(11) 0.0413(4) Uani 1 1 d . . .
H14A H 0.8972 0.4869 0.3395 0.050 Uiso 1 1 calc R A .
C15 C 0.96441(19) 0.38018(13) 0.45434(11) 0.0451(4) Uani 1 1 d . A .
C16 C 0.92345(19) 0.35073(13) 0.55024(12) 0.0467(4) Uani 1 1 d . . .
H16A H 0.9807 0.2926 0.5862 0.056 Uiso 1 1 calc R A .
C17 C 0.80292(19) 0.40422(12) 0.59260(11) 0.0446(4) Uani 1 1 d . A .
H17A H 0.7794 0.3822 0.6575 0.054 Uiso 1 1 calc R . .
C18 C 0.71335(18) 0.48998(12) 0.54376(11) 0.0401(4) Uani 1 1 d . . .
C19 C 0.59018(18) 0.54995(12) 0.58553(11) 0.0410(4) Uani 1 1 d . A .
C20 C 0.48858(18) 0.61018(12) 0.61013(11) 0.0409(4) Uani 1 1 d . . .
C21 C 0.37208(17) 0.69609(12) 0.61166(10) 0.0381(4) Uani 1 1 d . A .
C22 C 0.33035(17) 0.75491(12) 0.52600(11) 0.0395(4) Uani 1 1 d . . .
H22A H 0.3754 0.7352 0.4707 0.047 Uiso 1 1 calc R A .
C23 C 0.22364(17) 0.84221(12) 0.52015(10) 0.0380(4) Uani 1 1 d . A .
C24 C 0.16052(18) 0.86733(13) 0.60342(11) 0.0426(4) Uani 1 1 d . . .
H24A H 0.0871 0.9268 0.6007 0.051 Uiso 1 1 calc R A .
C25 C 0.30121(18) 0.72865(13) 0.69027(11) 0.0439(4) Uani 1 1 d . . .
H25A H 0.3280 0.6892 0.7496 0.053 Uiso 1 1 calc R A .
C26 C 0.12485(19) 1.10513(12) -0.10108(11) 0.0456(4) Uani 1 1 d . . .
H26A H 0.0235 1.1094 -0.0680 0.055 Uiso 1 1 calc R . .
H26B H 0.1198 1.0888 -0.1611 0.055 Uiso 1 1 calc R . .
C27 C 0.1682(2) 1.20563(13) -0.12017(13) 0.0559(5) Uani 1 1 d . . .
H27A H 0.2710 1.2009 -0.1513 0.067 Uiso 1 1 calc R . .
H27B H 0.1695 1.2233 -0.0602 0.067 Uiso 1 1 calc R . .
C28 C 0.0616(3) 1.28846(16) -0.18108(15) 0.0769(7) Uani 1 1 d . . .
H28A H 0.1004 1.3505 -0.1937 0.092 Uiso 1 1 calc R . .
H28B H 0.0624 1.2712 -0.2414 0.092 Uiso 1 1 calc R . .
C29 C -0.0978(3) 1.30766(17) -0.13961(16) 0.0725(6) Uani 1 1 d . . .
H29A H -0.1583 1.3614 -0.1827 0.109 Uiso 1 1 calc R . .
H29B H -0.1005 1.3268 -0.0807 0.109 Uiso 1 1 calc R . .
H29C H -0.1385 1.2473 -0.1284 0.109 Uiso 1 1 calc R . .
C30 C 0.35884(19) 0.97454(12) -0.09598(11) 0.0435(4) Uani 1 1 d . . .
H30A H 0.4482 0.9635 -0.0613 0.052 Uiso 1 1 calc R . .
H30B H 0.3772 1.0186 -0.1576 0.052 Uiso 1 1 calc R . .
C31 C 0.3418(2) 0.87553(13) -0.10999(12) 0.0482(4) Uani 1 1 d . . .
H31A H 0.2698 0.8875 -0.1574 0.058 Uiso 1 1 calc R . .
H31B H 0.3000 0.8372 -0.0510 0.058 Uiso 1 1 calc R . .
C32 C 0.4903(2) 0.81479(16) -0.14088(15) 0.0649(6) Uani 1 1 d . . .
H32A H 0.5631 0.8056 -0.0946 0.078 Uiso 1 1 calc R . .
H32B H 0.4749 0.7483 -0.1416 0.078 Uiso 1 1 calc R . .
C33 C 0.5568(3) 0.86079(18) -0.23544(17) 0.0777(7) Uani 1 1 d . . .
H33A H 0.6519 0.8179 -0.2505 0.117 Uiso 1 1 calc R . .
H33B H 0.5749 0.9260 -0.2351 0.117 Uiso 1 1 calc R . .
H33C H 0.4869 0.8684 -0.2822 0.117 Uiso 1 1 calc R . .
C34 C 1.1403(2) 0.36888(15) 0.31605(12) 0.0559(5) Uani 1 1 d . A .
H34A H 1.2492 0.3418 0.3079 0.067 Uiso 1 1 calc R . .
H34B H 1.1265 0.4418 0.3063 0.067 Uiso 1 1 calc R . .
C35 C 1.0637(2) 0.34660(14) 0.24269(13) 0.0559(5) Uani 1 1 d . . .
H35A H 0.9544 0.3724 0.2510 0.067 Uiso 1 1 calc R A .
H35B H 1.0798 0.2738 0.2507 0.067 Uiso 1 1 calc R . .
C36 C 1.1225(3) 0.39271(17) 0.14472(14) 0.0711(6) Uani 1 1 d . A .
H36A H 1.1009 0.4658 0.1353 0.085 Uiso 1 1 calc R . .
H36B H 1.2327 0.3699 0.1374 0.085 Uiso 1 1 calc R . .
C37 C 1.0512(5) 0.3649(2) 0.07147(19) 0.1175(12) Uani 1 1 d . . .
H37A H 1.0914 0.3957 0.0095 0.176 Uiso 1 1 calc R A .
H37B H 0.9422 0.3884 0.0778 0.176 Uiso 1 1 calc R . .
H37C H 1.0739 0.2926 0.0799 0.176 Uiso 1 1 calc R . .
C38 C 1.1380(4) 0.2187(3) 0.4526(2) 0.0336(7) Uani 0.50 1 d P A 1
H38A H 1.1503 0.1807 0.4039 0.040 Uiso 0.50 1 calc PR A 1
H38B H 1.0624 0.1946 0.5017 0.040 Uiso 0.50 1 calc PR A 1
C39 C 1.2896(4) 0.2031(2) 0.4943(2) 0.0367(7) Uani 0.50 1 d P A 1
H39A H 1.3688 0.2182 0.4441 0.044 Uiso 0.50 1 calc PR A 1
H39B H 1.2811 0.2480 0.5367 0.044 Uiso 0.50 1 calc PR A 1
C40 C 1.3302(2) 0.09488(16) 0.54789(19) 0.0806(7) Uani 0.50 1 d P A 1
H40A H 1.2930 0.0515 0.5176 0.097 Uiso 0.50 1 calc PR A 1
H40B H 1.4405 0.0734 0.5486 0.097 Uiso 0.50 1 calc PR A 1
C41 C 1.2594(4) 0.08748(18) 0.64463(17) 0.0924(9) Uani 0.50 1 d P A 1
H41D H 1.2839 0.0186 0.6802 0.139 Uiso 0.50 1 calc PR A 1
H41E H 1.1503 0.1087 0.6432 0.139 Uiso 0.50 1 calc PR A 1
H41F H 1.2975 0.1303 0.6742 0.139 Uiso 0.50 1 calc PR A 1
C38A C 1.2161(5) 0.2644(3) 0.4662(3) 0.0604(10) Uani 0.50 1 d P A 2
H38C H 1.3137 0.2747 0.4324 0.072 Uiso 0.50 1 calc PR A 2
H38D H 1.2102 0.2796 0.5279 0.072 Uiso 0.50 1 calc PR A 2
C39A C 1.1970(5) 0.1631(4) 0.4754(3) 0.0591(10) Uani 0.50 1 d P A 2
H39C H 1.2150 0.1448 0.4145 0.071 Uiso 0.50 1 calc PR A 2
H39D H 1.0952 0.1546 0.5029 0.071 Uiso 0.50 1 calc PR A 2
C40A C 1.3302(2) 0.09488(16) 0.54789(19) 0.0806(7) Uani 0.50 1 d P A 2
H40C H 1.3656 0.0279 0.5353 0.097 Uiso 0.50 1 calc PR A 2
H40D H 1.4171 0.1277 0.5387 0.097 Uiso 0.50 1 calc PR A 2
C41A C 1.2594(4) 0.08748(18) 0.64463(17) 0.0924(9) Uani 0.50 1 d P A 2
H41A H 1.3332 0.0489 0.6887 0.139 Uiso 0.50 1 calc PR A 2
H41B H 1.1741 0.0545 0.6529 0.139 Uiso 0.50 1 calc PR A 2
H41C H 1.2244 0.1542 0.6560 0.139 Uiso 0.50 1 calc PR A 2

loop_
_atom_site_aniso_label
_atom_site_aniso_U_11
_atom_site_aniso_U_22
_atom_site_aniso_U_33
_atom_site_aniso_U_23
_atom_site_aniso_U_13
_atom_site_aniso_U_12
N1 0.0502(8) 0.0556(9) 0.0330(7) -0.0163(6) 0.0031(6) -0.0020(7)
N2 0.0482(8) 0.0453(8) 0.0320(7) -0.0088(6) 0.0005(6) 0.0039(6)
N3 0.0624(10) 0.0704(11) 0.0409(8) -0.0043(8) -0.0026(7) 0.0298(9)
C1 0.0361(8) 0.0465(9) 0.0376(9) -0.0162(7) 0.0029(7) -0.0005(7)
C2 0.0355(8) 0.0437(9) 0.0394(9) -0.0156(7) 0.0026(7) -0.0011(7)
C3 0.0369(8) 0.0413(9) 0.0331(8) -0.0109(7) 0.0015(6) -0.0057(7)
C4 0.0374(8) 0.0409(9) 0.0389(9) -0.0129(7) 0.0047(7) -0.0003(7)
C5 0.0391(9) 0.0390(9) 0.0378(9) -0.0079(7) -0.0009(7) 0.0025(7)
C6 0.0385(8) 0.0383(8) 0.0337(8) -0.0094(7) 0.0006(6) -0.0044(7)
C7 0.0369(8) 0.0390(8) 0.0354(8) -0.0125(7) 0.0028(6) -0.0022(7)
C8 0.0340(8) 0.0363(8) 0.0352(8) -0.0089(6) -0.0005(6) -0.0036(6)
C9 0.0373(8) 0.0428(9) 0.0326(8) -0.0123(7) 0.0025(7) -0.0040(7)
C10 0.0384(8) 0.0419(9) 0.0326(8) -0.0117(7) 0.0014(7) -0.0018(7)
C11 0.0382(8) 0.0404(9) 0.0354(8) -0.0132(7) 0.0010(7) -0.0016(7)
C12 0.0396(9) 0.0410(9) 0.0381(8) -0.0148(7) -0.0010(7) -0.0033(7)
C13 0.0380(8) 0.0372(8) 0.0394(8) -0.0115(7) -0.0067(7) -0.0022(7)
C14 0.0414(9) 0.0429(9) 0.0367(8) -0.0101(7) -0.0050(7) -0.0004(7)
C15 0.0429(9) 0.0471(10) 0.0417(9) -0.0121(7) -0.0082(7) 0.0032(7)
C16 0.0490(10) 0.0445(10) 0.0424(9) -0.0106(8) -0.0108(7) 0.0039(8)
C17 0.0507(10) 0.0465(10) 0.0356(9) -0.0104(7) -0.0070(7) -0.0047(8)
C18 0.0402(9) 0.0417(9) 0.0397(9) -0.0136(7) -0.0046(7) -0.0051(7)
C19 0.0439(9) 0.0437(9) 0.0359(8) -0.0103(7) -0.0042(7) -0.0080(8)
C20 0.0419(9) 0.0460(9) 0.0346(8) -0.0098(7) -0.0012(7) -0.0088(8)
C21 0.0356(8) 0.0452(9) 0.0358(8) -0.0145(7) 0.0018(6) -0.0095(7)
C22 0.0366(8) 0.0501(9) 0.0326(8) -0.0170(7) 0.0040(6) -0.0059(7)
C23 0.0341(8) 0.0473(9) 0.0334(8) -0.0147(7) 0.0029(6) -0.0072(7)
C24 0.0406(9) 0.0480(9) 0.0384(9) -0.0174(7) 0.0029(7) -0.0029(7)
C25 0.0459(9) 0.0511(10) 0.0330(8) -0.0116(7) -0.0010(7) -0.0052(8)
C26 0.0481(10) 0.0479(10) 0.0348(8) -0.0074(7) -0.0040(7) 0.0006(8)
C27 0.0590(11) 0.0494(11) 0.0506(10) -0.0072(8) 0.0085(9) -0.0057(9)
C28 0.0956(17) 0.0567(13) 0.0578(13) -0.0001(10) 0.0069(12) 0.0044(12)
C29 0.0813(15) 0.0604(13) 0.0678(14) -0.0106(10) -0.0215(12) 0.0061(11)
C30 0.0451(9) 0.0493(10) 0.0326(8) -0.0119(7) 0.0027(7) -0.0033(8)
C31 0.0499(10) 0.0529(10) 0.0413(9) -0.0160(8) -0.0029(7) -0.0037(8)
C32 0.0621(12) 0.0617(12) 0.0728(14) -0.0335(11) -0.0108(10) 0.0072(10)
C33 0.0585(13) 0.0869(16) 0.0913(17) -0.0478(14) 0.0161(12) -0.0044(12)
C34 0.0426(10) 0.0706(12) 0.0487(10) -0.0190(9) -0.0042(8) 0.0063(9)
C35 0.0530(11) 0.0516(11) 0.0604(12) -0.0170(9) -0.0077(9) 0.0014(9)
C36 0.0972(17) 0.0628(13) 0.0493(11) -0.0158(10) -0.0095(11) -0.0027(12)
C37 0.201(4) 0.0878(19) 0.0712(17) -0.0324(15) -0.047(2) -0.007(2)
C38 0.0256(17) 0.0299(17) 0.0433(19) -0.0114(15) -0.0076(13) 0.0043(14)
C39 0.0309(16) 0.0331(17) 0.0423(18) -0.0015(14) -0.0133(14) -0.0008(15)
C40 0.0525(12) 0.0521(12) 0.109(2) 0.0127(12) 0.0045(12) 0.0044(10)
C41 0.149(3) 0.0618(14) 0.0645(15) -0.0041(11) -0.0440(16) -0.0081(15)
C38A 0.047(2) 0.064(3) 0.069(3) -0.016(2) -0.004(2) -0.011(2)
C39A 0.054(3) 0.073(3) 0.054(2) -0.026(2) 0.005(2) -0.015(2)
C40A 0.0525(12) 0.0521(12) 0.109(2) 0.0127(12) 0.0045(12) 0.0044(10)
C41A 0.149(3) 0.0618(14) 0.0645(15) -0.0041(11) -0.0440(16) -0.0081(15)

loop_
_atom_type_symbol
_atom_type_description
_atom_type_scat_dispersion_real
_atom_type_scat_dispersion_imag
_atom_type_scat_source
C C 0.0033 0.0016 'International Tables Vol C Tables 4.2.6.8 and 6.1.1.4'
H H 0.0000 0.0000 'International Tables Vol C Tables 4.2.6.8 and 6.1.1.4'
N N 0.0061 0.0033 'International Tables Vol C Tables 4.2.6.8 and 6.1.1.4'
O O 0.0106 0.0060 'International Tables Vol C Tables 4.2.6.8 and 6.1.1.4'

loop_
_geom_angle_atom_site_label_1
_geom_angle_atom_site_label_2
_geom_angle_atom_site_label_3
_geom_angle
_geom_angle_site_symmetry_1
_geom_angle_site_symmetry_3
_geom_angle_publ_flag
C25 N1 C24 118.17(14) . . ?
C6 N2 C30 120.55(13) . . ?
C6 N2 C26 121.83(13) . . ?
C30 N2 C26 117.30(13) . . ?
C15 N3 C34 121.13(15) . . ?
C15 N3 C38 118.64(19) . . ?
C34 N3 C38 118.45(18) . . ?
C15 N3 C38A 120.2(2) . . ?
C34 N3 C38A 110.1(2) . . ?
C38 N3 C38A 43.89(19) . . ?
C2 C1 C23 166.73(16) . . ?
C1 C2 C3 171.20(16) . . ?
C4 C3 C8 117.36(14) . . ?
C4 C3 C2 124.43(14) . . ?
C8 C3 C2 118.21(14) . . ?
C5 C4 C3 121.92(14) . . ?
C5 C4 H4A 119.0 . . ?
C3 C4 H4A 119.0 . . ?
C4 C5 C6 121.68(15) . . ?
C4 C5 H5A 119.2 . . ?
C6 C5 H5A 119.2 . . ?
N2 C6 C7 121.04(13) . . ?
N2 C6 C5 122.33(14) . . ?
C7 C6 C5 116.63(14) . . ?
C8 C7 C6 121.75(14) . . ?
C8 C7 H7A 119.1 . . ?
C6 C7 H7A 119.1 . . ?
C7 C8 C3 120.65(14) . . ?
C7 C8 C9 119.12(13) . . ?
C3 C8 C9 120.23(13) . . ?
C10 C9 C8 179.03(17) . . ?
C9 C10 C11 177.74(16) . . ?
C12 C11 C10 176.47(16) . . ?
C11 C12 C13 177.80(17) . . ?
C14 C13 C18 120.55(14) . . ?
C14 C13 C12 118.54(14) . . ?
C18 C13 C12 120.87(14) . . ?
C13 C14 C15 121.99(15) . . ?
C13 C14 H14A 119.0 . . ?
C15 C14 H14A 119.0 . . ?
N3 C15 C14 120.97(15) . . ?
N3 C15 C16 122.32(15) . . ?
C14 C15 C16 116.71(15) . . ?
C17 C16 C15 121.38(15) . . ?
C17 C16 H16A 119.3 . . ?
C15 C16 H16A 119.3 . . ?
C16 C17 C18 122.31(16) . . ?
C16 C17 H17A 118.8 . . ?
C18 C17 H17A 118.8 . . ?
C17 C18 C13 117.02(14) . . ?
C17 C18 C19 124.22(15) . . ?
C13 C18 C19 118.74(14) . . ?
C20 C19 C18 171.22(17) . . ?
C19 C20 C21 163.40(17) . . ?
C22 C21 C25 116.92(15) . . ?
C22 C21 C20 116.47(14) . . ?
C25 C21 C20 126.55(15) . . ?
C23 C22 C21 120.76(14) . . ?
C23 C22 H22A 119.6 . . ?
C21 C22 H22A 119.6 . . ?
C22 C23 C24 117.24(15) . . ?
C22 C23 C1 117.39(14) . . ?
C24 C23 C1 125.36(15) . . ?
N1 C24 C23 123.23(16) . . ?
N1 C24 H24A 118.4 . . ?
C23 C24 H24A 118.4 . . ?
N1 C25 C21 123.68(15) . . ?
N1 C25 H25A 118.2 . . ?
C21 C25 H25A 118.2 . . ?
N2 C26 C27 113.59(15) . . ?
N2 C26 H26A 108.8 . . ?
C27 C26 H26A 108.8 . . ?
N2 C26 H26B 108.8 . . ?
C27 C26 H26B 108.8 . . ?
H26A C26 H26B 107.7 . . ?
C26 C27 C28 113.23(18) . . ?
C26 C27 H27A 108.9 . . ?
C28 C27 H27A 108.9 . . ?
C26 C27 H27B 108.9 . . ?
C28 C27 H27B 108.9 . . ?
H27A C27 H27B 107.7 . . ?
C29 C28 C27 114.62(17) . . ?
C29 C28 H28A 108.6 . . ?
C27 C28 H28A 108.6 . . ?
C29 C28 H28B 108.6 . . ?
C27 C28 H28B 108.6 . . ?
H28A C28 H28B 107.6 . . ?
C28 C29 H29A 109.5 . . ?
C28 C29 H29B 109.5 . . ?
H29A C29 H29B 109.5 . . ?
C28 C29 H29C 109.5 . . ?
H29A C29 H29C 109.5 . . ?
H29B C29 H29C 109.5 . . ?
N2 C30 C31 114.23(14) . . ?
N2 C30 H30A 108.7 . . ?
C31 C30 H30A 108.7 . . ?
N2 C30 H30B 108.7 . . ?
C31 C30 H30B 108.7 . . ?
H30A C30 H30B 107.6 . . ?
C30 C31 C32 112.25(15) . . ?
C30 C31 H31A 109.2 . . ?
C32 C31 H31A 109.2 . . ?
C30 C31 H31B 109.2 . . ?
C32 C31 H31B 109.2 . . ?
H31A C31 H31B 107.9 . . ?
C33 C32 C31 114.07(17) . . ?
C33 C32 H32A 108.7 . . ?
C31 C32 H32A 108.7 . . ?
C33 C32 H32B 108.7 . . ?
C31 C32 H32B 108.7 . . ?
H32A C32 H32B 107.6 . . ?
C32 C33 H33A 109.5 . . ?
C32 C33 H33B 109.5 . . ?
H33A C33 H33B 109.5 . . ?
C32 C33 H33C 109.5 . . ?
H33A C33 H33C 109.5 . . ?
H33B C33 H33C 109.5 . . ?
N3 C34 C35 114.23(17) . . ?
N3 C34 H34A 108.7 . . ?
C35 C34 H34A 108.7 . . ?
N3 C34 H34B 108.7 . . ?
C35 C34 H34B 108.7 . . ?
H34A C34 H34B 107.6 . . ?
C34 C35 C36 112.06(17) . . ?
C34 C35 H35A 109.2 . . ?
C36 C35 H35A 109.2 . . ?
C34 C35 H35B 109.2 . . ?
C36 C35 H35B 109.2 . . ?
H35A C35 H35B 107.9 . . ?
C37 C36 C35 111.6(2) . . ?
C37 C36 H36A 109.3 . . ?
C35 C36 H36A 109.3 . . ?
C37 C36 H36B 109.3 . . ?
C35 C36 H36B 109.3 . . ?
H36A C36 H36B 108.0 . . ?
C36 C37 H37A 109.5 . . ?
C36 C37 H37B 109.5 . . ?
H37A C37 H37B 109.5 . . ?
C36 C37 H37C 109.5 . . ?
H37A C37 H37C 109.5 . . ?
H37B C37 H37C 109.5 . . ?
N3 C38 C39 108.9(3) . . ?
N3 C38 H38A 109.9 . . ?
C39 C38 H38A 109.9 . . ?
N3 C38 H38B 109.9 . . ?
C39 C38 H38B 109.9 . . ?
H38A C38 H38B 108.3 . . ?
C40 C39 C38 108.4(3) . . ?
C40 C39 H39A 110.0 . . ?
C38 C39 H39A 110.0 . . ?
C40 C39 H39B 110.0 . . ?
C38 C39 H39B 110.0 . . ?
H39A C39 H39B 108.4 . . ?
C41 C40 C39 108.2(2) . . ?
C41 C40 H40A 110.1 . . ?
C39 C40 H40A 110.1 . . ?
C41 C40 H40B 110.1 . . ?
C39 C40 H40B 110.1 . . ?
H40A C40 H40B 108.4 . . ?
C40 C41 H41D 109.5 . . ?
C40 C41 H41E 109.5 . . ?
H41D C41 H41E 109.5 . . ?
C40 C41 H41F 109.5 . . ?
H41D C41 H41F 109.5 . . ?
H41E C41 H41F 109.5 . . ?
C39A C38A N3 103.7(4) . . ?
C39A C38A H38C 111.0 . . ?
N3 C38A H38C 111.0 . . ?
C39A C38A H38D 111.0 . . ?
N3 C38A H38D 111.0 . . ?
H38C C38A H38D 109.0 . . ?
C38A C39A H39C 111.3 . . ?
C38A C39A H39D 111.3 . . ?
H39C C39A H39D 109.2 . . ?

loop_
_geom_bond_atom_site_label_1
_geom_bond_atom_site_label_2
_geom_bond_distance
_geom_bond_site_symmetry_2
_geom_bond_publ_flag
N1 C25 1.331(2) . ?
N1 C24 1.337(2) . ?
N2 C6 1.369(2) . ?
N2 C30 1.464(2) . ?
N2 C26 1.460(2) . ?
N3 C15 1.370(2) . ?
N3 C34 1.453(2) . ?
N3 C38 1.518(4) . ?
N3 C38A 1.529(5) . ?
C1 C2 1.204(2) . ?
C1 C23 1.432(2) . ?
C2 C3 1.430(2) . ?
C3 C4 1.399(2) . ?
C3 C8 1.414(2) . ?
C4 C5 1.372(2) . ?
C4 H4A 0.9500 . ?
C5 C6 1.414(2) . ?
C5 H5A 0.9500 . ?
C6 C7 1.408(2) . ?
C7 C8 1.392(2) . ?
C7 H7A 0.9500 . ?
C8 C9 1.436(2) . ?
C9 C10 1.204(2) . ?
C10 C11 1.373(2) . ?
C11 C12 1.206(2) . ?
C12 C13 1.434(2) . ?
C13 C14 1.388(2) . ?
C13 C18 1.414(2) . ?
C14 C15 1.403(2) . ?
C14 H14A 0.9500 . ?
C15 C16 1.410(2) . ?
C16 C17 1.370(2) . ?
C16 H16A 0.9500 . ?
C17 C18 1.397(2) . ?
C17 H17A 0.9500 . ?
C18 C19 1.427(2) . ?
C19 C20 1.201(2) . ?
C20 C21 1.432(2) . ?
C21 C22 1.387(2) . ?
C21 C25 1.395(2) . ?
C22 C23 1.388(2) . ?
C22 H22A 0.9500 . ?
C23 C24 1.394(2) . ?
C24 H24A 0.9500 . ?
C25 H25A 0.9500 . ?
C26 C27 1.518(3) . ?
C26 H26A 0.9900 . ?
C26 H26B 0.9900 . ?
C27 C28 1.532(3) . ?
C27 H27A 0.9900 . ?
C27 H27B 0.9900 . ?
C28 C29 1.504(3) . ?
C28 H28A 0.9900 . ?
C28 H28B 0.9900 . ?
C29 H29A 0.9800 . ?
C29 H29B 0.9800 . ?
C29 H29C 0.9800 . ?
C30 C31 1.519(2) . ?
C30 H30A 0.9900 . ?
C30 H30B 0.9900 . ?
C31 C32 1.522(3) . ?
C31 H31A 0.9900 . ?
C31 H31B 0.9900 . ?
C32 C33 1.508(3) . ?
C32 H32A 0.9900 . ?
C32 H32B 0.9900 . ?
C33 H33A 0.9800 . ?
C33 H33B 0.9800 . ?
C33 H33C 0.9800 . ?
C34 C35 1.509(3) . ?
C34 H34A 0.9900 . ?
C34 H34B 0.9900 . ?
C35 C36 1.524(3) . ?
C35 H35A 0.9900 . ?
C35 H35B 0.9900 . ?
C36 C37 1.519(3) . ?
C36 H36A 0.9900 . ?
C36 H36B 0.9900 . ?
C37 H37A 0.9800 . ?
C37 H37B 0.9800 . ?
C37 H37C 0.9800 . ?
C38 C39 1.549(4) . ?
C38 H38A 0.9900 . ?
C38 H38B 0.9900 . ?
C39 C40 1.530(4) . ?
C39 H39A 0.9900 . ?
C39 H39B 0.9900 . ?
C40 C41 1.489(4) . ?
C40 H40A 0.9900 . ?
C40 H40B 0.9900 . ?
C41 H41D 0.9800 . ?
C41 H41E 0.9800 . ?
C41 H41F 0.9800 . ?
C38A C39A 1.460(6) . ?
C38A H38C 0.9900 . ?
C38A H38D 0.9900 . ?
C39A H39C 0.9900 . ?
C39A H39D 0.9900 . ?
